data_2203112
loop_
_publ_author_name
'Xunwen Xiao'
'Wei Xu'
'Yan Li'
'Bin Zhang'
'Daoben Zhu'

_publ_section_title
;
 Dipotassium diaquabis(malonato-\k^2^<i>O,O</i>')nickelate(II)
 dihydrate
;
_journal_issue 1
_journal_name_full 'Acta Crystallographica Section E'
_journal_page_first m48
_journal_page_last m49
_journal_paper_doi 10.1107/S1600536803027508
_journal_volume 60
_journal_year 2004
_chemical_formula_iupac 'K2 [Ni (C3 H2 O4)2 (H2 O)2], 2H2 O'
_chemical_formula_moiety '2K 1+, C6 H8 Ni O10 2-, 2H2 O'
_chemical_formula_sum 'C6 H12 K2 Ni O12'
_chemical_formula_weight 413.05
_space_group_IT_number 12
_symmetry_cell_setting monoclinic
_symmetry_space_group_name_Hall '-C 2y'
_symmetry_space_group_name_H-M 'C 1 2/m 1'
_atom_sites_solution_hydrogens difmap
_atom_sites_solution_primary direct
_atom_sites_solution_secondary difmap
_cell_angle_alpha 90.00
_cell_angle_beta 115.026(2)
_cell_angle_gamma 90.00
_cell_formula_units_Z 2
_cell_length_a 9.3973(5)
_cell_length_b 10.8760(5)
_cell_length_c 7.6283(4)
_cell_measurement_reflns_used 3628
_cell_measurement_temperature 293(2)
_cell_measurement_theta_max 27.44
_cell_measurement_theta_min 2.95
_cell_volume 706.45(6)
_computing_cell_refinement RAPID-AUTO
_computing_data_collection 'RAPID-AUTO (Rigaku, 2001)'
_computing_data_reduction RAPID-AUTO
_computing_molecular_graphics 'XP (Bruker, 1998)'
_computing_publication_material 'SHELXTL (Bruker, 1998)'
_computing_structure_refinement 'SHELXL97 (Sheldrick, 1997)'
_computing_structure_solution 'SHELXS97 (Sheldrick, 1997)'
_diffrn_ambient_temperature 293(2)
_diffrn_detector_area_resol_mean 0.76
_diffrn_measured_fraction_theta_full 0.999
_diffrn_measured_fraction_theta_max 0.999
_diffrn_measurement_device_type 'Rigaku R-AXIS RAPID IP'
_diffrn_measurement_method Oscillation
_diffrn_radiation_monochromator graphite
_diffrn_radiation_source 'Rotating anode'
_diffrn_radiation_type 'Mo K\a'
_diffrn_radiation_wavelength 0.71073
_diffrn_reflns_av_R_equivalents 0.01916
_diffrn_reflns_av_sigmaI/netI 0.0169
_diffrn_reflns_limit_h_max 12
_diffrn_reflns_limit_h_min 0
_diffrn_reflns_limit_k_max 14
_diffrn_reflns_limit_k_min 0
_diffrn_reflns_limit_l_max 8
_diffrn_reflns_limit_l_min -9
_diffrn_reflns_number 3183
_diffrn_reflns_theta_full 27.47
_diffrn_reflns_theta_max 27.47
_diffrn_reflns_theta_min 2.95
_diffrn_standards_decay_% 0
_diffrn_standards_number 0
_exptl_absorpt_coefficient_mu 2.020
_exptl_absorpt_correction_T_max 0.668
_exptl_absorpt_correction_T_min 0.622
_exptl_absorpt_correction_type empirical
_exptl_absorpt_process_details '(ABSCOR; Higashi, 1995)'
_exptl_crystal_colour blue
_exptl_crystal_density_diffrn 1.942
_exptl_crystal_density_meas ?
_exptl_crystal_description block
_exptl_crystal_F_000 420
_exptl_crystal_size_max 0.30
_exptl_crystal_size_mid 0.20
_exptl_crystal_size_min 0.20
_refine_diff_density_max 0.340
_refine_diff_density_min -0.221
_refine_ls_extinction_coef 0.0071(11)
_refine_ls_extinction_expression Fc^*^=kFc[1+0.001xFc^2^\l^3^/sin(2\q)]^-1/4^
_refine_ls_extinction_method SHELXL97
_refine_ls_goodness_of_fit_ref 1.042
_refine_ls_hydrogen_treatment refall
_refine_ls_matrix_type full
_refine_ls_number_parameters 67
_refine_ls_number_reflns 859
_refine_ls_number_restraints 0
_refine_ls_restrained_S_all 1.042
_refine_ls_R_factor_all 0.0211
_refine_ls_R_factor_gt 0.0191
_refine_ls_shift/su_max 0.000
_refine_ls_shift/su_mean 0.000
_refine_ls_structure_factor_coef Fsqd
_refine_ls_weighting_details 'calc w = 1/[\s^2^(Fo^2^)+(0.0306P)^2^+0.2660P] where P = (Fo^2^+2Fc^2^)/3'
_refine_ls_weighting_scheme calc
_refine_ls_wR_factor_gt 0.0501
_refine_ls_wR_factor_ref 0.0507
_reflns_number_gt 799
_reflns_number_total 860
_reflns_threshold_expression I>2\s(I)
_cod_data_source_file su6059.cif
_cod_data_source_block I
_cod_original_sg_symbol_H-M 'C 2/m'
_cod_database_code 2203112
_cod_database_fobs_code 2203112

loop_
_symmetry_equiv_pos_as_xyz
'x, y, z'
'-x, y, -z'
'x+1/2, y+1/2, z'
'-x+1/2, y+1/2, -z'
'-x, -y, -z'
'x, -y, z'
'-x+1/2, -y+1/2, -z'
'x+1/2, -y+1/2, z'

loop_
_atom_site_label
_atom_site_fract_x
_atom_site_fract_y
_atom_site_fract_z
_atom_site_U_iso_or_equiv
_atom_site_adp_type
_atom_site_calc_flag
_atom_site_refinement_flags
_atom_site_occupancy
_atom_site_type_symbol
Ni(1) 0.0000 0.0000 0.0000 0.01860(13) Uani d S 1 Ni
K(1) 0.27411(5) 0.0000 0.49310(6) 0.03051(14) Uani d S 1 K
O(1) 0.07292(17) 0.0000 -0.2225(2) 0.0272(3) Uani d S 1 O
O(2) 0.15607(11) 0.13147(9) 0.14916(14) 0.0266(2) Uani d . 1 O
O(3) 0.24987(12) 0.31532(9) 0.25740(15) 0.0316(2) Uani d . 1 O
O(4) 0.5000 0.16533(18) 0.5000 0.0472(5) Uani d S 1 O
H(1) 0.041(4) 0.363(3) -0.083(4) 0.112(11) Uiso d . 1 H
H(2) 0.133(2) 0.062(2) -0.214(3) 0.053(6) Uiso d . 1 H
H(3) 0.433(2) 0.211(2) 0.435(3) 0.057(7) Uiso d . 1 H
C(1) 0.14377(15) 0.24636(12) 0.14412(18) 0.0221(3) Uani d . 1 C
C(2) 0.0000 0.3120(2) 0.0000 0.0456(7) Uani d S 1 C

loop_
_atom_site_aniso_label
_atom_site_aniso_U_11
_atom_site_aniso_U_22
_atom_site_aniso_U_33
_atom_site_aniso_U_12
_atom_site_aniso_U_13
_atom_site_aniso_U_23
Ni(1) 0.01759(18) 0.01316(18) 0.02040(19) 0.000 0.00352(13) 0.000
K(1) 0.0345(3) 0.0276(3) 0.0251(2) 0.000 0.00843(19) 0.000
O(1) 0.0302(8) 0.0201(7) 0.0349(8) 0.000 0.0172(6) 0.000
O(2) 0.0236(5) 0.0175(5) 0.0291(5) -0.0018(4) 0.0019(4) -0.0007(4)
O(3) 0.0300(5) 0.0225(5) 0.0326(5) -0.0084(4) 0.0038(4) -0.0032(4)
O(4) 0.0276(8) 0.0350(9) 0.0600(12) 0.000 0.0000(8) 0.000
C(1) 0.0240(6) 0.0195(6) 0.0213(6) -0.0035(5) 0.0081(5) 0.0000(5)
C(2) 0.0370(13) 0.0173(10) 0.0527(14) 0.000 -0.0100(11) 0.000

loop_
_atom_type_symbol
_atom_type_description
_atom_type_scat_dispersion_real
_atom_type_scat_dispersion_imag
_atom_type_scat_source
C C 0.0033 0.0016 'International Tables Vol C Tables 4.2.6.8 and 6.1.1.4'
H H 0.0000 0.0000 'International Tables Vol C Tables 4.2.6.8 and 6.1.1.4'
O O 0.0106 0.0060 'International Tables Vol C Tables 4.2.6.8 and 6.1.1.4'
Ni Ni 0.3393 1.1124 'International Tables Vol C Tables 4.2.6.8 and 6.1.1.4'
K K 0.2009 0.2494 'International Tables Vol C Tables 4.2.6.8 and 6.1.1.4'

loop_
_geom_angle_atom_site_label_1
_geom_angle_atom_site_label_2
_geom_angle_atom_site_label_3
_geom_angle_site_symmetry_1
_geom_angle_site_symmetry_3
_geom_angle
_geom_angle_publ_flag
O(2) Ni(1) O(2) . 5 180.00(7) yes
O(2) Ni(1) O(2) . 2 89.85(5) yes
O(2) Ni(1) O(2) 5 2 90.15(5) yes
O(2) Ni(1) O(2) . 6 90.15(5) no
O(2) Ni(1) O(2) 5 6 89.85(5) no
O(2) Ni(1) O(2) 2 6 180.00(6) no
O(2) Ni(1) O(1) . . 92.77(4) yes
O(2) Ni(1) O(1) 5 . 87.23(4) yes
O(2) Ni(1) O(1) 2 . 87.23(4) no
O(2) Ni(1) O(1) 6 . 92.77(4) no
O(2) Ni(1) O(1) . 5 87.23(4) no
O(2) Ni(1) O(1) 5 5 92.77(4) no
O(2) Ni(1) O(1) 2 5 92.77(4) no
O(2) Ni(1) O(1) 6 5 87.23(4) no
O(1) Ni(1) O(1) . 5 180.00(7) no
O(2) C(1) O(3) . . 122.57(13) yes
O(2) C(1) C(2) . . 122.36(13) yes
O(3) C(1) C(2) . . 115.07(13) yes
C(1) C(2) C(1) 2 . 123.65(19) yes
C(1) C(2) H(1) 2 . 105.0(17) no
C(1) C(2) H(1) . . 104.3(17) no

loop_
_geom_bond_atom_site_label_1
_geom_bond_atom_site_label_2
_geom_bond_site_symmetry_2
_geom_bond_distance
_geom_bond_publ_flag
Ni(1) O(2) . 2.0195(9) yes
Ni(1) O(2) 5 2.0195(9) no
Ni(1) O(2) 2 2.0195(9) no
Ni(1) O(2) 6 2.0195(9) no
Ni(1) O(1) . 2.0818(14) yes
Ni(1) O(1) 5 2.0818(14) no
O(1) H(2) . 0.86(2) no
O(2) C(1) . 1.2540(16) yes
O(3) C(1) . 1.2548(16) yes
O(4) H(3) . 0.79(2) no
C(1) C(2) . 1.5123(16) yes
C(2) C(1) 2 1.5123(16) no
C(2) H(1) . 1.03(3) no

loop_
_geom_hbond_atom_site_label_D
_geom_hbond_atom_site_label_H
_geom_hbond_atom_site_label_A
_geom_hbond_site_symmetry_A
_geom_hbond_distance_DH
_geom_hbond_distance_HA
_geom_hbond_distance_DA
_geom_hbond_angle_DHA
_geom_hbond_publ_flag
O(1) H(2) O(3) 7 0.86(2) 1.85(2) 2.6932(14) 166(2) yes
O(4) H(3) O(3) . 0.79(2) 2.03(2) 2.8161(15) 175(2) yes
